data_2209591
loop_
_publ_author_name
'Yu-Hong Ma'
'Pi-Zhuang Ma'
'Huan-Qin Zhu'
'Chang-Cheng Liu'

_publ_section_title Diaquabis(dicyanamido)bis[4-(2-pyridyl)-4<i>H</i>-1,2,4-triazole-\k<i>N</i>^1^]cobalt(II)
_journal_coeditor_code LH2085
_journal_issue 7
_journal_name_full 'Acta Crystallographica Section E'
_journal_page_first m1479
_journal_page_last m1481
_journal_paper_doi 10.1107/S1600536806020459
_journal_volume 62
_journal_year 2006
_chemical_formula_iupac '[Co (C2 N3)2 (C7 H6 N4)2 (H2 O)2]'
_chemical_formula_moiety 'C18 H16 Co N14 O2'
_chemical_formula_sum 'C18 H16 Co N14 O2'
_chemical_formula_weight 519.38
_chemical_name_systematic
;
Diaquabis(dicyanamido)bis[4-(2-pyridyl)-4H-1,2,4-triazole-\kN^1^]cobalt(II)
;
_space_group_IT_number 2
_symmetry_cell_setting triclinic
_symmetry_space_group_name_Hall '-P 1'
_symmetry_space_group_name_H-M 'P -1'
_cell_angle_alpha 89.794(5)
_cell_angle_beta 88.512(5)
_cell_angle_gamma 85.991(5)
_cell_formula_units_Z 1
_cell_length_a 5.8684(17)
_cell_length_b 7.661(2)
_cell_length_c 11.716(4)
_cell_measurement_reflns_used 973
_cell_measurement_temperature 300(2)
_cell_measurement_theta_max 26.40
_cell_measurement_theta_min 3.19
_cell_volume 525.3(3)
_computing_cell_refinement 'SAINT-NT (Bruker, 1998)'
_computing_data_collection 'SMART-NT (Bruker, 1998)'
_computing_data_reduction SAINT-NT
_computing_molecular_graphics 'SHELXTL-NT (Bruker, 1998)'
_computing_publication_material SHELXTL-NT
_computing_structure_refinement 'SHELXL97 (Sheldrick, 1997)'
_computing_structure_solution 'SHELXS97 (Sheldrick, 1990)'
_diffrn_ambient_temperature 300(2)
_diffrn_measured_fraction_theta_full 25.03
_diffrn_measured_fraction_theta_max 0.992
_diffrn_measurement_device_type 'Bruker SMART CCD'
_diffrn_measurement_method '\f and \w'
_diffrn_radiation_monochromator graphite
_diffrn_radiation_source 'fine-focus sealed tube'
_diffrn_radiation_type 'Mo K\a'
_diffrn_radiation_wavelength 0.71073
_diffrn_reflns_av_R_equivalents 0.0155
_diffrn_reflns_av_sigmaI/netI 0.0320
_diffrn_reflns_limit_h_max 6
_diffrn_reflns_limit_h_min -6
_diffrn_reflns_limit_k_max 8
_diffrn_reflns_limit_k_min -9
_diffrn_reflns_limit_l_max 10
_diffrn_reflns_limit_l_min -13
_diffrn_reflns_number 2180
_diffrn_reflns_theta_full 25.03
_diffrn_reflns_theta_max 25.03
_diffrn_reflns_theta_min 2.67
_diffrn_standards_number 0
_exptl_absorpt_coefficient_mu 0.869
_exptl_absorpt_correction_T_max 0.870
_exptl_absorpt_correction_T_min 0.812
_exptl_absorpt_correction_type multi-scan
_exptl_absorpt_process_details '(SADABS; Sheldrick, 1996)'
_exptl_crystal_colour red
_exptl_crystal_density_diffrn 1.642
_exptl_crystal_density_method 'not measured'
_exptl_crystal_description needle
_exptl_crystal_F_000 265
_exptl_crystal_size_max 0.30
_exptl_crystal_size_mid 0.20
_exptl_crystal_size_min 0.16
_refine_diff_density_max 0.228
_refine_diff_density_min -0.474
_refine_ls_extinction_method none
_refine_ls_goodness_of_fit_ref 1.063
_refine_ls_hydrogen_treatment constr
_refine_ls_matrix_type full
_refine_ls_number_parameters 160
_refine_ls_number_reflns 1830
_refine_ls_number_restraints 0
_refine_ls_restrained_S_all 1.063
_refine_ls_R_factor_all 0.0310
_refine_ls_R_factor_gt 0.0277
_refine_ls_shift/su_max 0.000
_refine_ls_shift/su_mean 0.000
_refine_ls_structure_factor_coef Fsqd
_refine_ls_weighting_details 'calc w=1/[\s^2^(Fo^2^)+(0.0298P)^2^+0.2298P] where P=(Fo^2^+2Fc^2^)/3'
_refine_ls_weighting_scheme calc
_refine_ls_wR_factor_gt 0.0680
_refine_ls_wR_factor_ref 0.0696
_reflns_number_gt 1693
_reflns_number_total 1830
_reflns_threshold_expression I>2\s(I)
_cod_data_source_file lh2085.cif
_cod_data_source_block I
_cod_original_sg_symbol_H-M 'P-1 '
_cod_original_formula_sum 'C18 H16 Co N14 O2 '
_cod_database_code 2209591
_cod_database_fobs_code 2209591

loop_
_symmetry_equiv_pos_as_xyz
'x, y, z'
'-x, -y, -z'

loop_
_atom_site_type_symbol
_atom_site_label
_atom_site_fract_x
_atom_site_fract_y
_atom_site_fract_z
_atom_site_U_iso_or_equiv
_atom_site_adp_type
_atom_site_calc_flag
_atom_site_refinement_flags
_atom_site_occupancy
Co Co1 0.5000 1.0000 0.0000 0.02008(13) Uani d S 1
O O1 0.2238(2) 0.86897(19) -0.06831(12) 0.0341(3) Uani d . 1
H H1A 0.2129 0.7679 -0.0396 0.041 Uiso d R 1
H H1B 0.0855 0.9261 -0.1017 0.041 Uiso d R 1
N N1 0.3119(3) 1.2404(2) 0.00171(14) 0.0292(4) Uani d . 1
N N2 0.2172(3) 1.5402(2) 0.06988(15) 0.0346(4) Uani d . 1
N N3 -0.0207(4) 1.6048(3) 0.24291(17) 0.0464(5) Uani d . 1
N N4 0.3779(3) 0.9436(2) 0.16745(13) 0.0237(3) Uani d . 1
N N5 0.1701(3) 1.0087(2) 0.21424(13) 0.0269(4) Uani d . 1
N N6 0.3669(3) 0.8681(2) 0.34702(13) 0.0230(3) Uani d . 1
N N7 0.2614(3) 0.8139(2) 0.53482(14) 0.0320(4) Uani d . 1
C C1 0.2644(3) 1.3786(3) 0.03698(16) 0.0249(4) Uani d . 1
C C2 0.0891(3) 1.5670(3) 0.16272(18) 0.0298(5) Uani d . 1
C C3 0.1689(3) 0.9617(3) 0.32085(16) 0.0266(4) Uani d . 1
H H3 0.0487 0.9883 0.3726 0.032 Uiso calc R 1
C C4 0.4909(3) 0.8596(2) 0.24743(16) 0.0248(4) Uani d . 1
H H4 0.6351 0.8023 0.2377 0.030 Uiso calc R 1
C C5 0.4262(3) 0.7957(2) 0.45564(15) 0.0236(4) Uani d . 1
C C6 0.6400(3) 0.7142(3) 0.47213(17) 0.0299(4) Uani d . 1
H H6 0.7503 0.7057 0.4136 0.036 Uiso calc R 1
C C7 0.6835(4) 0.6461(3) 0.57881(18) 0.0357(5) Uani d . 1
H H7 0.8251 0.5898 0.5939 0.043 Uiso calc R 1
C C8 0.5149(4) 0.6621(3) 0.66328(18) 0.0368(5) Uani d . 1
H H8 0.5405 0.6168 0.7359 0.044 Uiso calc R 1
C C9 0.3088(4) 0.7463(3) 0.63748(18) 0.0364(5) Uani d . 1
H H9 0.1956 0.7569 0.6946 0.044 Uiso calc R 1

loop_
_atom_site_aniso_label
_atom_site_aniso_U_11
_atom_site_aniso_U_22
_atom_site_aniso_U_33
_atom_site_aniso_U_12
_atom_site_aniso_U_13
_atom_site_aniso_U_23
Co1 0.0220(2) 0.0215(2) 0.01589(19) 0.00353(14) 0.00218(13) 0.00162(13)
O1 0.0326(8) 0.0346(8) 0.0360(8) -0.0069(6) -0.0080(6) 0.0103(6)
N1 0.0319(9) 0.0268(9) 0.0275(9) 0.0064(7) 0.0048(7) 0.0036(7)
N2 0.0403(10) 0.0247(9) 0.0381(10) -0.0013(8) 0.0077(8) -0.0010(7)
N3 0.0544(13) 0.0458(12) 0.0361(11) 0.0141(10) 0.0052(10) -0.0021(9)
N4 0.0240(8) 0.0264(8) 0.0200(8) 0.0021(7) 0.0033(6) 0.0003(6)
N5 0.0243(9) 0.0325(9) 0.0230(8) 0.0041(7) 0.0028(7) 0.0027(7)
N6 0.0256(8) 0.0262(8) 0.0165(8) 0.0029(7) 0.0011(6) 0.0023(6)
N7 0.0343(10) 0.0384(10) 0.0216(9) 0.0061(8) 0.0040(7) 0.0054(7)
C1 0.0203(9) 0.0306(12) 0.0233(10) 0.0010(8) 0.0010(7) 0.0060(8)
C2 0.0319(11) 0.0242(10) 0.0325(12) 0.0054(8) -0.0057(9) 0.0017(8)
C3 0.0252(10) 0.0315(10) 0.0220(10) 0.0046(8) 0.0040(8) 0.0019(8)
C4 0.0254(10) 0.0279(10) 0.0201(9) 0.0045(8) 0.0028(8) 0.0017(8)
C5 0.0292(10) 0.0236(10) 0.0181(9) -0.0019(8) -0.0004(8) 0.0005(7)
C6 0.0291(11) 0.0353(11) 0.0246(10) 0.0015(9) 0.0009(8) 0.0023(8)
C7 0.0346(12) 0.0384(12) 0.0335(12) 0.0035(9) -0.0083(9) 0.0052(9)
C8 0.0491(13) 0.0394(12) 0.0216(10) 0.0004(10) -0.0067(9) 0.0079(9)
C9 0.0441(13) 0.0429(13) 0.0210(10) 0.0033(10) 0.0064(9) 0.0050(9)

loop_
_atom_type_symbol
_atom_type_description
_atom_type_scat_dispersion_real
_atom_type_scat_dispersion_imag
_atom_type_scat_source
C C 0.0033 0.0016 'International Tables Vol C Tables 4.2.6.8 and 6.1.1.4'
H H 0.0000 0.0000 'International Tables Vol C Tables 4.2.6.8 and 6.1.1.4'
N N 0.0061 0.0033 'International Tables Vol C Tables 4.2.6.8 and 6.1.1.4'
O O 0.0106 0.0060 'International Tables Vol C Tables 4.2.6.8 and 6.1.1.4'
Co Co 0.3494 0.9721 'International Tables Vol C Tables 4.2.6.8 and 6.1.1.4'

loop_
_geom_angle_atom_site_label_1
_geom_angle_atom_site_label_2
_geom_angle_atom_site_label_3
_geom_angle_site_symmetry_1
_geom_angle_site_symmetry_3
_geom_angle
_geom_angle_publ_flag
N1 Co1 N1 2_675 . 180 y
N1 Co1 N4 2_675 . 89.12(6) ?
N1 Co1 N4 . . 90.88(6) y
N1 Co1 N4 2_675 2_675 90.88(6) ?
N1 Co1 N4 . 2_675 89.12(6) y
N4 Co1 N4 . 2_675 180 y
N1 Co1 O1 2_675 2_675 92.45(7) ?
N1 Co1 O1 . 2_675 87.55(7) y
N4 Co1 O1 . 2_675 90.64(6) y
N4 Co1 O1 2_675 2_675 89.36(6) ?
N1 Co1 O1 2_675 . 87.55(7) ?
N1 Co1 O1 . . 92.45(7) y
N4 Co1 O1 . . 89.36(6) y
N4 Co1 O1 2_675 . 90.64(6) ?
O1 Co1 O1 2_675 . 180 y
Co1 O1 H1A . . 112.4 ?
Co1 O1 H1B . . 125.7 ?
H1A O1 H1B . . 117.2 ?
C1 N1 Co1 . . 153.31(16) ?
C1 N2 C2 . . 117.87(17) ?
C4 N4 N5 . . 108.00(15) ?
C4 N4 Co1 . . 126.92(13) ?
N5 N4 Co1 . . 124.71(11) ?
C3 N5 N4 . . 106.31(15) ?
C4 N6 C3 . . 104.58(15) ?
C4 N6 C5 . . 128.58(16) ?
C3 N6 C5 . . 126.84(16) ?
C5 N7 C9 . . 116.44(18) ?
N1 C1 N2 . . 175.6(2) ?
N3 C2 N2 . . 174.5(2) ?
N5 C3 N6 . . 111.15(16) ?
N5 C3 H3 . . 124.4 ?
N6 C3 H3 . . 124.4 ?
N4 C4 N6 . . 109.96(16) ?
N4 C4 H4 . . 125.0 ?
N6 C4 H4 . . 125.0 ?
N7 C5 C6 . . 124.88(18) ?
N7 C5 N6 . . 114.45(17) ?
C6 C5 N6 . . 120.67(17) ?
C7 C6 C5 . . 117.25(19) ?
C7 C6 H6 . . 121.4 ?
C5 C6 H6 . . 121.4 ?
C6 C7 C8 . . 119.4(2) ?
C6 C7 H7 . . 120.3 ?
C8 C7 H7 . . 120.3 ?
C9 C8 C7 . . 118.42(19) ?
C9 C8 H8 . . 120.8 ?
C7 C8 H8 . . 120.8 ?
N7 C9 C8 . . 123.6(2) ?
N7 C9 H9 . . 118.2 ?
C8 C9 H9 . . 118.2 ?

loop_
_geom_bond_atom_site_label_1
_geom_bond_atom_site_label_2
_geom_bond_site_symmetry_2
_geom_bond_distance
_geom_bond_publ_flag
Co1 N1 2_675 2.0800(17) ?
Co1 N1 . 2.0800(17) y
Co1 N4 . 2.1245(16) y
Co1 N4 2_675 2.1245(16) ?
Co1 O1 2_675 2.1391(14) ?
Co1 O1 . 2.1391(14) y
O1 H1A . 0.8492 ?
O1 H1B . 0.9841 ?
N1 C1 . 1.151(2) ?
N2 C1 . 1.307(3) ?
N2 C2 . 1.314(3) ?
N3 C2 . 1.152(3) ?
N4 C4 . 1.304(2) ?
N4 N5 . 1.385(2) ?
N5 C3 . 1.299(2) ?
N6 C4 . 1.358(2) ?
N6 C3 . 1.363(2) ?
N6 C5 . 1.428(2) ?
N7 C5 . 1.323(3) ?
N7 C9 . 1.336(3) ?
C3 H3 . 0.9300 ?
C4 H4 . 0.9300 ?
C5 C6 . 1.380(3) ?
C6 C7 . 1.376(3) ?
C6 H6 . 0.9300 ?
C7 C8 . 1.381(3) ?
C7 H7 . 0.9300 ?
C8 C9 . 1.371(3) ?
C8 H8 . 0.9300 ?
C9 H9 . 0.9300 ?

loop_
_geom_hbond_atom_site_label_D
_geom_hbond_atom_site_label_H
_geom_hbond_atom_site_label_A
_geom_hbond_site_symmetry_A
_geom_hbond_distance_DH
_geom_hbond_distance_HA
_geom_hbond_distance_DA
_geom_hbond_angle_DHA
O1 H1A N2 1_545 0.85 2.16 2.991(2) 166
O1 H1B N5 2_575 0.98 2.06 3.006(2) 161
C3 H3 N7 2_576 0.93 2.51 3.374(3) 154
C4 H4 N3 1_645 0.93 2.44 3.352(3) 167
C6 H6 N3 1_645 0.93 2.48 3.374(3) 162

loop_
_geom_torsion_atom_site_label_1
_geom_torsion_atom_site_label_2
_geom_torsion_atom_site_label_3
_geom_torsion_atom_site_label_4
_geom_torsion_site_symmetry_1
_geom_torsion
N4 Co1 N1 C1 . 61.3(3)
N4 Co1 N1 C1 2_675 -118.7(3)
O1 Co1 N1 C1 2_675 -29.3(3)
O1 Co1 N1 C1 . 150.7(3)
N1 Co1 N4 C4 2_675 35.79(17)
N1 Co1 N4 C4 . -144.21(17)
O1 Co1 N4 C4 2_675 -56.65(16)
O1 Co1 N4 C4 . 123.35(16)
N1 Co1 N4 N5 2_675 -152.13(14)
N1 Co1 N4 N5 . 27.87(14)
O1 Co1 N4 N5 2_675 115.43(14)
O1 Co1 N4 N5 . -64.57(14)
C4 N4 N5 C3 . 0.5(2)
Co1 N4 N5 C3 . -172.87(13)
N4 N5 C3 N6 . 0.0(2)
C4 N6 C3 N5 . -0.5(2)
C5 N6 C3 N5 . 179.81(17)
N5 N4 C4 N6 . -0.8(2)
Co1 N4 C4 N6 . 172.37(12)
C3 N6 C4 N4 . 0.8(2)
C5 N6 C4 N4 . -179.51(17)
C9 N7 C5 C6 . -0.5(3)
C9 N7 C5 N6 . 179.29(17)
C4 N6 C5 N7 . -174.79(18)
C3 N6 C5 N7 . 4.8(3)
C4 N6 C5 C6 . 5.1(3)
C3 N6 C5 C6 . -175.31(19)
N7 C5 C6 C7 . 0.5(3)
N6 C5 C6 C7 . -179.33(18)
C5 C6 C7 C8 . -0.1(3)
C6 C7 C8 C9 . -0.1(3)
C5 N7 C9 C8 . 0.3(3)
C7 C8 C9 N7 . 0.1(4)
